data_7205568
loop_
_publ_author_name
'Soegiarto, Airon C.'
'Yan, Wah'
'Kent, Andrew D.'
'Ward, Michael D.'

_publ_section_title
;
 Regulating low-dimensional magnetic behavior of organic radicals in
 crystalline hydrogen-bonded host frameworks
;
_journal_issue 7
_journal_name_full 'Journal of Materials Chemistry'
_journal_page_first 2204
_journal_paper_doi 10.1039/c0jm03449e
_journal_volume 21
_journal_year 2011
_chemical_formula_sum 'C32 H56 N8 O8 S2'
_chemical_formula_weight 744.97
_chemical_name_systematic
;
?
;
_space_group_IT_number 14
_symmetry_cell_setting monoclinic
_symmetry_space_group_name_Hall '-P 2yn'
_symmetry_space_group_name_H-M 'P 1 21/n 1'
_atom_sites_solution_hydrogens geom
_atom_sites_solution_primary direct
_atom_sites_solution_secondary difmap
_audit_creation_method SHELXL-97
_cell_angle_alpha 90.00
_cell_angle_beta 94.1130(10)
_cell_angle_gamma 90.00
_cell_formula_units_Z 2
_cell_length_a 7.6700(6)
_cell_length_b 9.2621(7)
_cell_length_c 29.002(2)
_cell_measurement_reflns_used 9566
_cell_measurement_temperature 200(2)
_cell_measurement_theta_max 28.51
_cell_measurement_theta_min 2.31
_cell_volume 2055.0(3)
_computing_cell_refinement 'Bruker SAINT'
_computing_data_collection 'Bruker APEX2'
_computing_data_reduction 'Bruker SAINT'
_computing_molecular_graphics 'Bruker SHELXTL'
_computing_publication_material 'Bruker SHELXTL'
_computing_structure_refinement 'SHELXL-97 (Sheldrick, 2008)'
_computing_structure_solution 'SHELXS-97 (Sheldrick, 2008)'
_diffrn_ambient_temperature 200(2)
_diffrn_measured_fraction_theta_full 1.000
_diffrn_measured_fraction_theta_max 1.000
_diffrn_measurement_device_type 'Bruker APEX-II CCD'
_diffrn_measurement_method '\f and \w scans'
_diffrn_radiation_monochromator graphite
_diffrn_radiation_source 'fine-focus sealed tube'
_diffrn_radiation_type MoK\a
_diffrn_radiation_wavelength 0.71073
_diffrn_reflns_av_R_equivalents 0.0230
_diffrn_reflns_av_sigmaI/netI 0.0117
_diffrn_reflns_limit_h_max 9
_diffrn_reflns_limit_h_min -9
_diffrn_reflns_limit_k_max 11
_diffrn_reflns_limit_k_min -11
_diffrn_reflns_limit_l_max 37
_diffrn_reflns_limit_l_min -37
_diffrn_reflns_number 37360
_diffrn_reflns_theta_full 27.00
_diffrn_reflns_theta_max 27.00
_diffrn_reflns_theta_min 1.41
_exptl_absorpt_coefficient_mu 0.183
_exptl_absorpt_correction_T_max 0.9695
_exptl_absorpt_correction_T_min 0.9353
_exptl_absorpt_correction_type multi-scan
_exptl_absorpt_process_details sadabs
_exptl_crystal_colour orange
_exptl_crystal_density_diffrn 1.204
_exptl_crystal_density_method 'not measured'
_exptl_crystal_description block
_exptl_crystal_F_000 800
_exptl_crystal_size_max 0.37
_exptl_crystal_size_mid 0.24
_exptl_crystal_size_min 0.17
_refine_diff_density_max 0.312
_refine_diff_density_min -0.342
_refine_diff_density_rms 0.038
_refine_ls_extinction_method none
_refine_ls_goodness_of_fit_ref 1.063
_refine_ls_hydrogen_treatment constr
_refine_ls_matrix_type full
_refine_ls_number_parameters 230
_refine_ls_number_reflns 4485
_refine_ls_number_restraints 0
_refine_ls_restrained_S_all 1.063
_refine_ls_R_factor_all 0.0421
_refine_ls_R_factor_gt 0.0374
_refine_ls_shift/su_max 0.001
_refine_ls_shift/su_mean 0.000
_refine_ls_structure_factor_coef Fsqd
_refine_ls_weighting_details 'calc w=1/[\s^2^(Fo^2^)+(0.0514P)^2^+0.7397P] where P=(Fo^2^+2Fc^2^)/3'
_refine_ls_weighting_scheme calc
_refine_ls_wR_factor_gt 0.1013
_refine_ls_wR_factor_ref 0.1056
_reflns_number_gt 4003
_reflns_number_total 4485
_reflns_threshold_expression >2sigma(I)
_cod_data_source_file C0JM03449E.TXT
_cod_data_source_block GDS_2
_cod_depositor_comments
;
The following automatic conversions were performed:
'_symmetry_cell_setting' value 'Monoclinic' changed to 'monoclinic'
according to '/home/saulius/struct/CIF-dictionaries/cif_core.dic'
dictionary named 'cif_core.dic' version 2.4.1 from 2010-06-29.

Automatic conversion script
Id: cif_fix_enum 1555 2011-01-17 13:19:09Z saulius 
;
_cod_original_sg_symbol_H-M P2(1)/n
_cod_database_code 7205568

loop_
_symmetry_equiv_pos_as_xyz
'x, y, z'
'-x+1/2, y+1/2, -z+1/2'
'-x, -y, -z'
'x-1/2, -y-1/2, z-1/2'

loop_
_atom_site_label
_atom_site_type_symbol
_atom_site_fract_x
_atom_site_fract_y
_atom_site_fract_z
_atom_site_U_iso_or_equiv
_atom_site_adp_type
_atom_site_occupancy
_atom_site_symmetry_multiplicity
_atom_site_calc_flag
_atom_site_refinement_flags
_atom_site_disorder_assembly
_atom_site_disorder_group
S1 S 0.48604(4) 0.13969(4) 0.177055(11) 0.03088(11) Uani 1 1 d . . .
C5 C 0.49870(16) 0.02096(14) 0.02483(4) 0.0288(3) Uani 1 1 d . . .
C2 C 0.48865(16) 0.09379(15) 0.11805(4) 0.0289(3) Uani 1 1 d . . .
C6 C 0.4143(2) 0.14527(16) 0.03815(5) 0.0419(4) Uani 1 1 d . . .
H6 H 0.3596 0.2066 0.0152 0.050 Uiso 1 1 calc R . .
C7 C 0.4087(2) 0.18130(16) 0.08449(5) 0.0415(3) Uani 1 1 d . . .
H7 H 0.3496 0.2663 0.0930 0.050 Uiso 1 1 calc R . .
C1 C 0.99892(18) -0.00562(17) 0.22701(5) 0.0374(3) Uani 1 1 d . . .
C4 C 0.5792(2) -0.06570(17) 0.05937(5) 0.0420(4) Uani 1 1 d . . .
H4 H 0.6379 -0.1512 0.0511 0.050 Uiso 1 1 calc R . .
C3 C 0.5749(2) -0.02918(17) 0.10572(5) 0.0426(4) Uani 1 1 d . . .
H3 H 0.6314 -0.0889 0.1289 0.051 Uiso 1 1 calc R . .
C8 C 1.0810(2) 0.71179(19) 0.07694(6) 0.0491(4) Uani 1 1 d . . .
C12 C 0.8577(2) 0.53415(19) 0.11279(7) 0.0525(4) Uani 1 1 d . . .
C15 C 0.6598(3) 0.5399(3) 0.11483(10) 0.0846(8) Uani 1 1 d . . .
H15A H 0.6245 0.6381 0.1226 0.127 Uiso 1 1 calc R . .
H15B H 0.6242 0.4726 0.1385 0.127 Uiso 1 1 calc R . .
H15C H 0.6034 0.5127 0.0847 0.127 Uiso 1 1 calc R . .
C10 C 1.1364(4) 0.6134(3) 0.15828(8) 0.0913(8) Uani 1 1 d . . .
H10A H 1.1868 0.6382 0.1897 0.110 Uiso 1 1 calc R . .
H10B H 1.2020 0.5302 0.1469 0.110 Uiso 1 1 calc R . .
C14 C 1.2025(3) 0.6129(3) 0.05143(8) 0.0704(6) Uani 1 1 d . . .
H14A H 1.2345 0.5289 0.0708 0.106 Uiso 1 1 calc R . .
H14B H 1.3083 0.6662 0.0449 0.106 Uiso 1 1 calc R . .
H14C H 1.1423 0.5805 0.0223 0.106 Uiso 1 1 calc R . .
C16 C 0.9102(3) 0.3828(2) 0.09764(8) 0.0665(5) Uani 1 1 d . . .
H16A H 0.8731 0.3689 0.0649 0.100 Uiso 1 1 calc R . .
H16B H 0.8538 0.3104 0.1162 0.100 Uiso 1 1 calc R . .
H16C H 1.0374 0.3722 0.1021 0.100 Uiso 1 1 calc R . .
C13 C 1.0567(3) 0.8539(2) 0.05087(10) 0.0767(7) Uani 1 1 d . . .
H13A H 1.0179 0.8343 0.0185 0.115 Uiso 1 1 calc R . .
H13B H 1.1679 0.9063 0.0522 0.115 Uiso 1 1 calc R . .
H13C H 0.9686 0.9124 0.0651 0.115 Uiso 1 1 calc R . .
C11 C 0.9463(4) 0.5744(3) 0.15998(8) 0.0820(7) Uani 1 1 d . . .
H11A H 0.8835 0.6573 0.1726 0.098 Uiso 1 1 calc R . .
H11B H 0.9363 0.4920 0.1814 0.098 Uiso 1 1 calc R . .
C9 C 1.1519(3) 0.7405(3) 0.12642(8) 0.0756(6) Uani 1 1 d . . .
H9A H 1.2766 0.7682 0.1263 0.091 Uiso 1 1 calc R . .
H9B H 1.0881 0.8234 0.1387 0.091 Uiso 1 1 calc R . .
N4 N 0.90637(17) 0.64180(14) 0.07744(5) 0.0414(3) Uani 1 1 d . . .
N3 N 1.15025(16) -0.06254(15) 0.24240(4) 0.0436(3) Uani 1 1 d . . .
H3A H 1.1532 -0.1312 0.2634 0.052 Uiso 1 1 calc R . .
H3B H 1.2480 -0.0318 0.2316 0.052 Uiso 1 1 calc R . .
N1 N 0.85189(17) -0.05205(17) 0.24327(5) 0.0504(4) Uani 1 1 d . . .
H1A H 0.8549 -0.1207 0.2643 0.060 Uiso 1 1 calc R . .
H1B H 0.7512 -0.0142 0.2331 0.060 Uiso 1 1 calc R . .
N2 N 0.99360(17) 0.09639(16) 0.19484(5) 0.0464(3) Uani 1 1 d . . .
H2A H 1.0909 0.1264 0.1837 0.056 Uiso 1 1 calc R . .
H2B H 0.8927 0.1341 0.1847 0.056 Uiso 1 1 calc R . .
O2 O 0.33111(12) 0.22857(11) 0.18158(3) 0.0373(2) Uani 1 1 d . . .
O3 O 0.64718(12) 0.22041(12) 0.18885(3) 0.0389(2) Uani 1 1 d . . .
O1 O 0.48215(13) 0.00488(12) 0.20269(3) 0.0407(2) Uani 1 1 d . . .
O4 O 0.81438(16) 0.63712(13) 0.03880(4) 0.0539(3) Uani 1 1 d . . .

loop_
_atom_site_aniso_label
_atom_site_aniso_U_11
_atom_site_aniso_U_22
_atom_site_aniso_U_33
_atom_site_aniso_U_23
_atom_site_aniso_U_13
_atom_site_aniso_U_12
S1 0.02702(17) 0.03854(19) 0.02725(17) -0.00209(12) 0.00323(12) 0.00127(12)
C5 0.0280(6) 0.0304(6) 0.0282(6) 0.0005(5) 0.0030(5) 0.0003(5)
C2 0.0272(6) 0.0330(6) 0.0268(6) -0.0013(5) 0.0033(5) -0.0007(5)
C6 0.0602(10) 0.0342(7) 0.0305(7) 0.0023(6) -0.0017(6) 0.0148(7)
C7 0.0569(9) 0.0336(7) 0.0337(7) -0.0027(6) 0.0016(6) 0.0159(7)
C1 0.0328(7) 0.0475(8) 0.0320(7) 0.0056(6) 0.0039(5) 0.0017(6)
C4 0.0482(8) 0.0450(8) 0.0324(7) -0.0024(6) 0.0011(6) 0.0220(7)
C3 0.0501(9) 0.0472(9) 0.0298(7) 0.0023(6) -0.0016(6) 0.0204(7)
C8 0.0373(8) 0.0469(9) 0.0628(10) 0.0065(8) 0.0007(7) -0.0009(7)
C12 0.0504(9) 0.0473(9) 0.0607(10) 0.0196(8) 0.0108(8) 0.0078(7)
C15 0.0584(12) 0.0702(14) 0.129(2) 0.0411(14) 0.0355(13) 0.0087(10)
C10 0.106(2) 0.103(2) 0.0591(13) 0.0019(13) -0.0318(13) 0.0045(16)
C14 0.0502(11) 0.0765(14) 0.0867(15) 0.0040(12) 0.0193(10) 0.0062(10)
C16 0.0753(13) 0.0428(10) 0.0819(14) 0.0199(9) 0.0102(11) 0.0103(9)
C13 0.0582(12) 0.0563(12) 0.1161(19) 0.0296(12) 0.0091(12) -0.0077(9)
C11 0.109(2) 0.0868(17) 0.0514(11) 0.0152(11) 0.0140(12) 0.0144(15)
C9 0.0674(13) 0.0743(14) 0.0816(15) -0.0133(12) -0.0189(11) -0.0058(11)
N4 0.0371(6) 0.0375(7) 0.0489(7) 0.0097(5) -0.0012(5) 0.0043(5)
N3 0.0324(6) 0.0569(8) 0.0416(7) 0.0175(6) 0.0027(5) 0.0012(6)
N1 0.0326(6) 0.0674(9) 0.0516(8) 0.0269(7) 0.0071(6) 0.0048(6)
N2 0.0321(6) 0.0600(8) 0.0476(7) 0.0216(6) 0.0064(5) 0.0038(6)
O2 0.0299(5) 0.0472(6) 0.0352(5) -0.0066(4) 0.0046(4) 0.0040(4)
O3 0.0294(5) 0.0492(6) 0.0380(5) -0.0098(4) 0.0019(4) -0.0013(4)
O1 0.0425(6) 0.0477(6) 0.0326(5) 0.0067(4) 0.0068(4) 0.0023(5)
O4 0.0517(7) 0.0492(7) 0.0581(7) 0.0123(5) -0.0150(5) 0.0031(5)

loop_
_atom_type_symbol
_atom_type_description
_atom_type_scat_dispersion_real
_atom_type_scat_dispersion_imag
_atom_type_scat_source
C C 0.0033 0.0016 'International Tables Vol C Tables 4.2.6.8 and 6.1.1.4'
H H 0.0000 0.0000 'International Tables Vol C Tables 4.2.6.8 and 6.1.1.4'
N N 0.0061 0.0033 'International Tables Vol C Tables 4.2.6.8 and 6.1.1.4'
O O 0.0106 0.0060 'International Tables Vol C Tables 4.2.6.8 and 6.1.1.4'
S S 0.1246 0.1234 'International Tables Vol C Tables 4.2.6.8 and 6.1.1.4'

loop_
_geom_angle_atom_site_label_1
_geom_angle_atom_site_label_2
_geom_angle_atom_site_label_3
_geom_angle
_geom_angle_site_symmetry_1
_geom_angle_site_symmetry_3
_geom_angle_publ_flag
O1 S1 O2 113.06(6) . . ?
O1 S1 O3 111.53(6) . . ?
O2 S1 O3 111.73(6) . . ?
O1 S1 C2 106.91(6) . . ?
O2 S1 C2 106.80(6) . . ?
O3 S1 C2 106.35(6) . . ?
C6 C5 C4 117.97(12) . . ?
C6 C5 C5 121.50(15) . 3_655 ?
C4 C5 C5 120.53(15) . 3_655 ?
C7 C2 C3 120.08(12) . . ?
C7 C2 S1 120.55(10) . . ?
C3 C2 S1 119.35(10) . . ?
C7 C6 C5 121.06(13) . . ?
C7 C6 H6 119.5 . . ?
C5 C6 H6 119.5 . . ?
C2 C7 C6 119.97(13) . . ?
C2 C7 H7 120.0 . . ?
C6 C7 H7 120.0 . . ?
N3 C1 N1 119.95(13) . . ?
N3 C1 N2 120.20(13) . . ?
N1 C1 N2 119.83(13) . . ?
C3 C4 C5 121.05(13) . . ?
C3 C4 H4 119.5 . . ?
C5 C4 H4 119.5 . . ?
C2 C3 C4 119.86(13) . . ?
C2 C3 H3 120.1 . . ?
C4 C3 H3 120.1 . . ?
N4 C8 C9 109.15(16) . . ?
N4 C8 C13 107.64(14) . . ?
C9 C8 C13 109.87(18) . . ?
N4 C8 C14 108.83(15) . . ?
C9 C8 C14 111.77(17) . . ?
C13 C8 C14 109.48(17) . . ?
N4 C12 C15 107.53(14) . . ?
N4 C12 C11 109.51(16) . . ?
C15 C12 C11 109.65(19) . . ?
N4 C12 C16 109.26(15) . . ?
C15 C12 C16 109.03(18) . . ?
C11 C12 C16 111.77(17) . . ?
C12 C15 H15A 109.5 . . ?
C12 C15 H15B 109.5 . . ?
H15A C15 H15B 109.5 . . ?
C12 C15 H15C 109.5 . . ?
H15A C15 H15C 109.5 . . ?
H15B C15 H15C 109.5 . . ?
C9 C10 C11 109.1(2) . . ?
C9 C10 H10A 109.9 . . ?
C11 C10 H10A 109.9 . . ?
C9 C10 H10B 109.9 . . ?
C11 C10 H10B 109.9 . . ?
H10A C10 H10B 108.3 . . ?
C8 C14 H14A 109.5 . . ?
C8 C14 H14B 109.5 . . ?
H14A C14 H14B 109.5 . . ?
C8 C14 H14C 109.5 . . ?
H14A C14 H14C 109.5 . . ?
H14B C14 H14C 109.5 . . ?
C12 C16 H16A 109.5 . . ?
C12 C16 H16B 109.5 . . ?
H16A C16 H16B 109.5 . . ?
C12 C16 H16C 109.5 . . ?
H16A C16 H16C 109.5 . . ?
H16B C16 H16C 109.5 . . ?
C8 C13 H13A 109.5 . . ?
C8 C13 H13B 109.5 . . ?
H13A C13 H13B 109.5 . . ?
C8 C13 H13C 109.5 . . ?
H13A C13 H13C 109.5 . . ?
H13B C13 H13C 109.5 . . ?
C10 C11 C12 113.44(18) . . ?
C10 C11 H11A 108.9 . . ?
C12 C11 H11A 108.9 . . ?
C10 C11 H11B 108.9 . . ?
C12 C11 H11B 108.9 . . ?
H11A C11 H11B 107.7 . . ?
C10 C9 C8 113.76(18) . . ?
C10 C9 H9A 108.8 . . ?
C8 C9 H9A 108.8 . . ?
C10 C9 H9B 108.8 . . ?
C8 C9 H9B 108.8 . . ?
H9A C9 H9B 107.7 . . ?
O4 N4 C8 116.45(13) . . ?
O4 N4 C12 115.33(13) . . ?
C8 N4 C12 124.43(13) . . ?
C1 N3 H3A 120.0 . . ?
C1 N3 H3B 120.0 . . ?
H3A N3 H3B 120.0 . . ?
C1 N1 H1A 120.0 . . ?
C1 N1 H1B 120.0 . . ?
H1A N1 H1B 120.0 . . ?
C1 N2 H2A 120.0 . . ?
C1 N2 H2B 120.0 . . ?
H2A N2 H2B 120.0 . . ?

loop_
_geom_bond_atom_site_label_1
_geom_bond_atom_site_label_2
_geom_bond_distance
_geom_bond_site_symmetry_2
_geom_bond_publ_flag
S1 O1 1.4545(11) . ?
S1 O2 1.4592(10) . ?
S1 O3 1.4639(10) . ?
S1 C2 1.7646(13) . ?
C5 C6 1.3891(19) . ?
C5 C4 1.3927(19) . ?
C5 C5 1.493(2) 3_655 ?
C2 C7 1.3767(19) . ?
C2 C3 1.377(2) . ?
C6 C7 1.388(2) . ?
C6 H6 0.9500 . ?
C7 H7 0.9500 . ?
C1 N3 1.3229(19) . ?
C1 N1 1.3249(19) . ?
C1 N2 1.3265(19) . ?
C4 C3 1.389(2) . ?
C4 H4 0.9500 . ?
C3 H3 0.9500 . ?
C8 N4 1.489(2) . ?
C8 C9 1.521(3) . ?
C8 C13 1.522(3) . ?
C8 C14 1.534(3) . ?
C12 N4 1.496(2) . ?
C12 C15 1.525(3) . ?
C12 C11 1.530(3) . ?
C12 C16 1.532(3) . ?
C15 H15A 0.9800 . ?
C15 H15B 0.9800 . ?
C15 H15C 0.9800 . ?
C10 C9 1.507(4) . ?
C10 C11 1.507(4) . ?
C10 H10A 0.9900 . ?
C10 H10B 0.9900 . ?
C14 H14A 0.9800 . ?
C14 H14B 0.9800 . ?
C14 H14C 0.9800 . ?
C16 H16A 0.9800 . ?
C16 H16B 0.9800 . ?
C16 H16C 0.9800 . ?
C13 H13A 0.9800 . ?
C13 H13B 0.9800 . ?
C13 H13C 0.9800 . ?
C11 H11A 0.9900 . ?
C11 H11B 0.9900 . ?
C9 H9A 0.9900 . ?
C9 H9B 0.9900 . ?
N4 O4 1.2814(17) . ?
N3 H3A 0.8800 . ?
N3 H3B 0.8800 . ?
N1 H1A 0.8800 . ?
N1 H1B 0.8800 . ?
N2 H2A 0.8800 . ?
N2 H2B 0.8800 . ?

loop_
_geom_hbond_atom_site_label_D
_geom_hbond_atom_site_label_H
_geom_hbond_atom_site_label_A
_geom_hbond_distance_DH
_geom_hbond_distance_HA
_geom_hbond_distance_DA
_geom_hbond_angle_DHA
_geom_hbond_site_symmetry_A
N3 H3A O2 0.88 2.05 2.9291(16) 172.8 2_645
N3 H3B O1 0.88 2.06 2.9355(16) 170.3 1_655
N1 H1A O3 0.88 2.00 2.8836(17) 177.8 2_645
N1 H1B O1 0.88 2.19 3.0376(17) 161.1 .
N2 H2A O2 0.88 2.08 2.9139(16) 158.9 1_655
N2 H2B O3 0.88 2.06 2.8885(16) 157.0 .

loop_
_geom_torsion_atom_site_label_1
_geom_torsion_atom_site_label_2
_geom_torsion_atom_site_label_3
_geom_torsion_atom_site_label_4
_geom_torsion
_geom_torsion_site_symmetry_1
_geom_torsion_site_symmetry_2
_geom_torsion_site_symmetry_3
_geom_torsion_site_symmetry_4
_geom_torsion_publ_flag
O1 S1 C2 C7 147.44(12) . . . . ?
O2 S1 C2 C7 26.15(14) . . . . ?
O3 S1 C2 C7 -93.29(13) . . . . ?
O1 S1 C2 C3 -33.94(13) . . . . ?
O2 S1 C2 C3 -155.23(12) . . . . ?
O3 S1 C2 C3 85.33(13) . . . . ?
C4 C5 C6 C7 -0.7(2) . . . . ?
C5 C5 C6 C7 178.27(16) 3_655 . . . ?
C3 C2 C7 C6 0.3(2) . . . . ?
S1 C2 C7 C6 178.86(12) . . . . ?
C5 C6 C7 C2 0.5(3) . . . . ?
C6 C5 C4 C3 0.1(2) . . . . ?
C5 C5 C4 C3 -178.84(16) 3_655 . . . ?
C7 C2 C3 C4 -0.8(2) . . . . ?
S1 C2 C3 C4 -179.43(13) . . . . ?
C5 C4 C3 C2 0.6(3) . . . . ?
C9 C10 C11 C12 59.6(3) . . . . ?
N4 C12 C11 C10 -45.7(3) . . . . ?
C15 C12 C11 C10 -163.4(2) . . . . ?
C16 C12 C11 C10 75.6(2) . . . . ?
C11 C10 C9 C8 -60.6(3) . . . . ?
N4 C8 C9 C10 47.1(3) . . . . ?
C13 C8 C9 C10 164.9(2) . . . . ?
C14 C8 C9 C10 -73.4(3) . . . . ?
C9 C8 N4 O4 166.37(15) . . . . ?
C13 C8 N4 O4 47.2(2) . . . . ?
C14 C8 N4 O4 -71.40(18) . . . . ?
C9 C8 N4 C12 -36.6(2) . . . . ?
C13 C8 N4 C12 -155.85(18) . . . . ?
C14 C8 N4 C12 85.6(2) . . . . ?
C15 C12 N4 O4 -47.6(2) . . . . ?
C11 C12 N4 O4 -166.68(16) . . . . ?
C16 C12 N4 O4 70.60(19) . . . . ?
C15 C12 N4 C8 155.18(18) . . . . ?
C11 C12 N4 C8 36.1(2) . . . . ?
C16 C12 N4 C8 -86.6(2) . . . . ?
